data_4503237
loop_
_publ_author_name
'Harris, Robin K.'
'Hodgkinson, Paul'
'Larsson, Tomas'
'Muruganantham, Amsaveni'
'Ym\'en, Ingvar'
'Yufit, Dmitry S.'
'Zorin, Vadim'

_publ_section_title
;
 Characterization of Polymorphs and Solvates of Terbutaline Sulfate
;
_journal_issue 1
_journal_name_full 'Crystal Growth &amp; Design'
_journal_page_first 80
_journal_paper_doi 10.1021/cg700840j
_journal_volume 8
_journal_year 2008
_chemical_formula_moiety '2 x C12 H20 N O3, S O4, 2.5xH2O '
_chemical_formula_sum 'C24 H45 N2 O12.5 S'
_chemical_formula_weight 593.68
_chemical_name_common 'Terbutaline sulfate 2.5 hydrate'
_chemical_name_systematic
; 
bis-[1-(3,3-dihydroxyphenyl)-2-tert-butylaminoethanol] sulfate 
2.5 hydrate  
;
_space_group_IT_number 2
_symmetry_cell_setting triclinic
_symmetry_Int_Tables_number 2
_symmetry_space_group_name_Hall '-P 1'
_symmetry_space_group_name_H-M 'P -1'
_atom_sites_solution_hydrogens geom
_atom_sites_solution_primary direct
_atom_sites_solution_secondary difmap
_audit_creation_method SHELXL-97
_cell_angle_alpha 105.3560(10)
_cell_angle_beta 108.8360(10)
_cell_angle_gamma 106.1070(10)
_cell_formula_units_Z 2
_cell_length_a 10.9566(4)
_cell_length_b 11.7848(4)
_cell_length_c 13.6136(4)
_cell_measurement_reflns_used 5318
_cell_measurement_temperature 121(2)
_cell_measurement_theta_max 33.14
_cell_measurement_theta_min 2.73
_cell_volume 1471.97(9)
_computing_cell_refinement 'SAINT Ver. 6.45  (Bruker-AXS, 2003)'
_computing_data_collection 'SMART Ver. 5.630 (Bruker-AXS, 2003)'
_computing_data_reduction 'SAINT Ver. 6.45'
_computing_molecular_graphics 'SHELXTL Ver. 6.14'
_computing_publication_material 'SHELXTL Ver. 6.14'
_computing_structure_refinement 'SHELXTL Ver. 6.14'
_computing_structure_solution 'SHELXTL Ver. 6.14 (Bruker-AXS, 2003)'
_diffrn_ambient_temperature 121(2)
_diffrn_measured_fraction_theta_full 0.987
_diffrn_measured_fraction_theta_max 0.987
_diffrn_measurement_device_type 'Bruker SMART CCD 6000'
_diffrn_measurement_method '0.30\% \w scans'
_diffrn_radiation_monochromator graphite
_diffrn_radiation_source 'fine-focus sealed tube'
_diffrn_radiation_type Mo-K\a
_diffrn_radiation_wavelength 0.71073
_diffrn_reflns_av_R_equivalents 0.0161
_diffrn_reflns_av_sigmaI/netI 0.0226
_diffrn_reflns_limit_h_max 15
_diffrn_reflns_limit_h_min -15
_diffrn_reflns_limit_k_max 16
_diffrn_reflns_limit_k_min -16
_diffrn_reflns_limit_l_max 19
_diffrn_reflns_limit_l_min -19
_diffrn_reflns_number 17393
_diffrn_reflns_theta_full 30.00
_diffrn_reflns_theta_max 30.00
_diffrn_reflns_theta_min 1.72
_diffrn_standards_number 0
_exptl_absorpt_coefficient_mu 0.174
_exptl_absorpt_correction_T_max 0.9644
_exptl_absorpt_correction_T_min 0.9118
_exptl_absorpt_correction_type multi-scan
_exptl_absorpt_process_details
;
SADABS  (Bruker-AXS, 2003)
;
_exptl_crystal_colour colorless
_exptl_crystal_density_diffrn 1.339
_exptl_crystal_density_method 'not measured'
_exptl_crystal_description plate
_exptl_crystal_F_000 638
_exptl_crystal_size_max 0.54
_exptl_crystal_size_mid 0.50
_exptl_crystal_size_min 0.21
_refine_diff_density_max 0.616
_refine_diff_density_min -0.586
_refine_diff_density_rms 0.058
_refine_ls_extinction_method none
_refine_ls_goodness_of_fit_ref 1.071
_refine_ls_hydrogen_treatment mixed
_refine_ls_matrix_type full
_refine_ls_number_parameters 565
_refine_ls_number_reflns 8499
_refine_ls_number_restraints 2
_refine_ls_restrained_S_all 1.071
_refine_ls_R_factor_all 0.0530
_refine_ls_R_factor_gt 0.0480
_refine_ls_shift/su_max 0.000
_refine_ls_shift/su_mean 0.000
_refine_ls_structure_factor_coef Fsqd
_refine_ls_weighting_details 'calc w=1/[\s^2^(Fo^2^)+(0.0600P)^2^+0.9000P] where P=(Fo^2^+2Fc^2^)/3'
_refine_ls_weighting_scheme calc
_refine_ls_wR_factor_gt 0.1264
_refine_ls_wR_factor_ref 0.1296
_reflns_number_gt 7589
_reflns_number_total 8499
_reflns_threshold_expression I>2\s(I)
_cod_data_source_file cg700840j-file001.cif
_cod_data_source_block s038
_cod_depositor_comments
;
The following automatic conversions were performed:

'_symmetry_cell_setting' value 'Triclinic' changed to 'triclinic'
according to /home/saulius/struct/CIF-dictionaries/cif_core.dic
dictionary named 'cif_core.dic' version 2.4.1 from 2010-06-29.

Automatic conversion script
Id: cif_fix_values 1715 2011-07-08 13:25:40Z adriana 
;
_cod_original_sg_symbol_Hall '-P 1        '
_cod_original_sg_symbol_H-M 'P -1        '
_cod_original_formula_sum 'C24 H45 N2 O12.50 S'
_cod_database_code 4503237

loop_
_symmetry_equiv_pos_as_xyz
'x, y, z'
'-x, -y, -z'

loop_
_atom_site_label
_atom_site_type_symbol
_atom_site_fract_x
_atom_site_fract_y
_atom_site_fract_z
_atom_site_U_iso_or_equiv
_atom_site_adp_type
_atom_site_occupancy
_atom_site_symmetry_multiplicity
_atom_site_calc_flag
_atom_site_refinement_flags
_atom_site_disorder_assembly
_atom_site_disorder_group
S1 S 0.46166(3) 0.37840(3) 0.22844(3) 0.02193(9) Uani 1 1 d . . .
O1S O 0.60333(10) 0.47554(9) 0.26339(8) 0.01981(19) Uani 1 1 d . A .
O2SA O 0.3647(3) 0.4470(3) 0.2118(2) 0.0259(5) Uani 0.50 1 d P A 1
O4SA O 0.4716(4) 0.3559(4) 0.3380(3) 0.0225(6) Uani 0.50 1 d P A 1
O2SB O 0.3531(3) 0.4095(3) 0.1521(3) 0.0401(7) Uani 0.50 1 d P A 2
O4SB O 0.4293(4) 0.3620(4) 0.3156(4) 0.0312(8) Uani 0.50 1 d P A 2
O3S O 0.43733(17) 0.25885(13) 0.14531(11) 0.0478(4) Uani 1 1 d . A .
O1 O 0.83158(13) 0.33406(14) 0.60028(10) 0.0307(3) Uani 1 1 d . . .
O2 O 0.80079(12) 0.37852(12) 0.25404(9) 0.0280(2) Uani 1 1 d . . .
O3A O 1.25767(17) 0.27978(17) 0.56771(13) 0.0206(3) Uani 0.60 1 d P B 1
H3O H 1.3099 0.3501 0.6226 0.025 Uiso 0.60 1 calc PR B 1
C7A C 1.1959(5) 0.3029(5) 0.4683(5) 0.0173(8) Uani 0.60 1 d P B 1
H7AA H 1.2615 0.3839 0.4720 0.021 Uiso 0.60 1 calc PR B 1
O3B O 1.3037(3) 0.3982(3) 0.5053(2) 0.0259(5) Uani 0.40 1 d PD B 2
H3B H 1.3484 0.4318 0.5758 0.039 Uiso 0.40 1 calc PR B 2
C7B C 1.1853(8) 0.2853(7) 0.4737(8) 0.0142(17) Uiso 0.40 1 d PD B 2
H7BA H 1.2031 0.2529 0.5356 0.017 Uiso 0.40 1 calc PR B 2
O21 O 0.01895(12) 0.35863(12) -0.20095(9) 0.0258(2) Uani 1 1 d . . .
O22 O 0.08706(12) 0.32113(15) 0.14917(10) 0.0351(3) Uani 1 1 d . . .
O23A O -0.43509(13) 0.34138(15) -0.16817(13) 0.0281(3) Uani 0.80 1 d P C 3
H23O H -0.4002 0.4228 -0.1795 0.050 Uiso 0.80 1 d P D 3
C27A C -0.3553(2) 0.3331(2) -0.0664(2) 0.0157(4) Uani 0.80 1 d P C 3
H27A H -0.3397 0.4067 -0.0001 0.019 Uiso 0.80 1 calc PR C 3
O23B O -0.3892(12) 0.4243(9) -0.0613(9) 0.069(2) Uiso 0.20 1 d PD C 4
H23B H -0.4130 0.4445 -0.1172 0.104 Uiso 0.20 1 calc PR C 4
C27B C -0.3785(14) 0.3034(9) -0.0951(10) 0.030(3) Uiso 0.20 1 d PD C 4
H27B H -0.4218 0.2689 -0.1793 0.036 Uiso 0.20 1 calc PR C 4
N1 N 1.31316(12) 0.17865(11) 0.39001(10) 0.0187(2) Uani 1 1 d . B .
N2 N -0.58783(12) 0.20438(11) -0.07677(10) 0.0187(2) Uani 1 1 d . C .
C1 C 1.05367(13) 0.31049(12) 0.45281(11) 0.0170(2) Uani 1 1 d . . .
C2 C 1.00074(14) 0.30758(13) 0.53260(11) 0.0190(2) Uani 1 1 d . B .
C3 C 0.87926(14) 0.33111(13) 0.51816(11) 0.0197(2) Uani 1 1 d . . .
C4 C 0.80844(14) 0.35211(13) 0.42471(11) 0.0188(2) Uani 1 1 d . B .
C5 C 0.86357(14) 0.35493(13) 0.34596(11) 0.0187(2) Uani 1 1 d . . .
C6 C 0.98599(14) 0.33411(13) 0.35913(11) 0.0190(2) Uani 1 1 d . B .
C8 C 1.17466(14) 0.18789(13) 0.36993(11) 0.0197(2) Uani 1 1 d . . .
C9 C 1.31084(16) 0.04848(13) 0.33050(13) 0.0233(3) Uani 1 1 d . . .
C10 C 1.2424(2) -0.04621(18) 0.37367(19) 0.0375(4) Uani 1 1 d . B .
C11 C 1.4643(2) 0.06872(19) 0.36257(18) 0.0365(4) Uani 1 1 d . B .
C12 C 1.23228(18) 0.00764(15) 0.20398(13) 0.0278(3) Uani 1 1 d . B .
C21 C -0.21503(13) 0.32919(12) -0.05863(11) 0.0177(2) Uani 1 1 d . . .
C22 C -0.16903(14) 0.34077(13) -0.14117(12) 0.0190(2) Uani 1 1 d . C .
C23 C -0.03442(14) 0.34599(12) -0.12440(11) 0.0175(2) Uani 1 1 d . . .
C24 C 0.05209(13) 0.33888(13) -0.02861(11) 0.0188(2) Uani 1 1 d . C .
C25 C 0.00404(14) 0.32657(14) 0.05255(11) 0.0206(2) Uani 1 1 d . . .
C26 C -0.12938(14) 0.32128(13) 0.03807(11) 0.0198(2) Uani 1 1 d . C .
C28 C -0.44670(14) 0.20734(14) -0.06892(13) 0.0227(3) Uani 1 1 d . . .
C29 C -0.71050(14) 0.07380(13) -0.14526(12) 0.0204(2) Uani 1 1 d . . .
C30 C -0.67426(17) -0.02470(15) -0.10211(15) 0.0297(3) Uani 1 1 d . C .
C31 C -0.83516(15) 0.08957(16) -0.12518(15) 0.0287(3) Uani 1 1 d . C .
C32 C -0.74209(18) 0.03743(17) -0.26946(13) 0.0310(3) Uani 1 1 d . C .
O1W O 0.70236(15) 0.62702(16) 0.15235(14) 0.0445(4) Uani 1 1 d . . .
O2W O 0.62076(19) 0.4187(2) 0.57355(15) 0.0607(5) Uani 1 1 d . . .
O3W O 0.4931(3) 0.2263(3) 0.6119(2) 0.0435(7) Uani 0.50 1 d P . .
H1O H 0.782(3) 0.367(3) 0.594(2) 0.052(7) Uiso 1 1 d . . .
H2O H 0.739(3) 0.407(2) 0.262(2) 0.045(6) Uiso 1 1 d . . .
H21O H -0.040(3) 0.362(3) -0.255(2) 0.055(7) Uiso 1 1 d . . .
H22O H 0.164(3) 0.348(2) 0.158(2) 0.044(7) Uiso 1 1 d . . .
H1N1 H 1.358(2) 0.2342(19) 0.3718(16) 0.024(5) Uiso 1 1 d . . .
H2N1 H 1.361(2) 0.202(2) 0.4660(19) 0.033(5) Uiso 1 1 d . . .
H1N2 H -0.582(2) 0.225(2) -0.0084(18) 0.030(5) Uiso 1 1 d . . .
H2N2 H -0.607(2) 0.2605(19) -0.1038(16) 0.021(4) Uiso 1 1 d . . .
H2 H 1.049(2) 0.2940(18) 0.5989(16) 0.023(4) Uiso 1 1 d . . .
H4 H 0.721(2) 0.3671(19) 0.4154(17) 0.028(5) Uiso 1 1 d . . .
H6 H 1.024(2) 0.3377(18) 0.3051(16) 0.022(4) Uiso 1 1 d . . .
H81 H 1.138(2) 0.199(2) 0.2985(18) 0.034(5) Uiso 1 1 d . . .
H82 H 1.112(2) 0.109(2) 0.3652(17) 0.029(5) Uiso 1 1 d . . .
H101 H 1.282(3) -0.009(2) 0.451(2) 0.049(7) Uiso 1 1 d . . .
H102 H 1.255(3) -0.124(3) 0.349(2) 0.055(7) Uiso 1 1 d . . .
H103 H 1.142(3) -0.068(2) 0.344(2) 0.049(7) Uiso 1 1 d . . .
H111 H 1.518(2) 0.104(2) 0.443(2) 0.034(5) Uiso 1 1 d . . .
H112 H 1.505(2) 0.122(2) 0.3334(19) 0.035(5) Uiso 1 1 d . . .
H113 H 1.467(3) -0.011(2) 0.330(2) 0.043(6) Uiso 1 1 d . . .
H121 H 1.229(2) -0.069(2) 0.166(2) 0.041(6) Uiso 1 1 d . . .
H122 H 1.277(2) 0.072(2) 0.1814(19) 0.040(6) Uiso 1 1 d . . .
H123 H 1.140(3) -0.001(2) 0.1831(19) 0.039(6) Uiso 1 1 d . . .
H22 H -0.227(2) 0.347(2) -0.2069(18) 0.032(5) Uiso 1 1 d . . .
H24 H 0.150(2) 0.3472(19) -0.0121(17) 0.028(5) Uiso 1 1 d . . .
H26 H -0.160(2) 0.3170(19) 0.0982(17) 0.028(5) Uiso 1 1 d . . .
H281 H -0.462(2) 0.134(2) -0.1377(19) 0.039(6) Uiso 1 1 d . . .
H282 H -0.399(2) 0.197(2) -0.0023(19) 0.039(6) Uiso 1 1 d . . .
H301 H -0.646(3) 0.001(2) -0.022(2) 0.050(7) Uiso 1 1 d . . .
H302 H -0.756(2) -0.106(2) -0.1422(19) 0.037(6) Uiso 1 1 d . . .
H303 H -0.602(2) -0.041(2) -0.1165(18) 0.033(5) Uiso 1 1 d . . .
H311 H -0.815(2) 0.121(2) -0.0463(19) 0.037(6) Uiso 1 1 d . . .
H312 H -0.867(2) 0.148(2) -0.1557(19) 0.036(6) Uiso 1 1 d . . .
H313 H -0.916(2) 0.005(2) -0.1617(19) 0.039(6) Uiso 1 1 d . . .
H321 H -0.758(2) 0.103(2) -0.2944(19) 0.038(6) Uiso 1 1 d . . .
H322 H -0.826(3) -0.051(2) -0.316(2) 0.047(6) Uiso 1 1 d . . .
H323 H -0.654(3) 0.035(3) -0.282(2) 0.057(7) Uiso 1 1 d . . .
H11W H 0.783(3) 0.633(2) 0.172(2) 0.050 Uiso 1 1 d . . .
H12W H 0.663(3) 0.580(3) 0.180(2) 0.050 Uiso 1 1 d . . .
H21W H 0.676(3) 0.463(3) 0.633(2) 0.050 Uiso 1 1 d . . .
H22W H 0.571(3) 0.416(2) 0.490(2) 0.050 Uiso 1 1 d . . .
H31W H 0.554(5) 0.312(5) 0.604(4) 0.050 Uiso 0.50 1 d P . .
H32W H 0.497(6) 0.243(5) 0.672(5) 0.050 Uiso 0.50 1 d P . .

loop_
_atom_site_aniso_label
_atom_site_aniso_U_11
_atom_site_aniso_U_22
_atom_site_aniso_U_33
_atom_site_aniso_U_23
_atom_site_aniso_U_13
_atom_site_aniso_U_12
S1 0.01553(15) 0.02438(17) 0.03074(18) 0.01618(14) 0.01061(13) 0.00867(12)
O1S 0.0158(4) 0.0203(4) 0.0217(4) 0.0082(4) 0.0068(3) 0.0064(4)
O2SA 0.0159(10) 0.0391(14) 0.0307(12) 0.0217(11) 0.0097(10) 0.0146(10)
O4SA 0.0207(15) 0.0319(14) 0.0227(13) 0.0194(10) 0.0102(12) 0.0118(12)
O2SB 0.0157(11) 0.0373(15) 0.0589(19) 0.0281(15) 0.0002(13) 0.0087(10)
O4SB 0.044(2) 0.0274(13) 0.034(2) 0.0159(14) 0.0267(19) 0.0151(17)
O3S 0.0601(9) 0.0289(6) 0.0281(6) -0.0013(5) 0.0212(6) -0.0101(6)
O1 0.0308(6) 0.0569(8) 0.0282(5) 0.0274(5) 0.0222(5) 0.0289(6)
O2 0.0327(6) 0.0495(7) 0.0228(5) 0.0222(5) 0.0183(4) 0.0301(5)
O3A 0.0161(7) 0.0281(8) 0.0123(6) 0.0018(6) 0.0025(5) 0.0112(6)
C7A 0.0159(16) 0.0201(18) 0.0165(15) 0.0050(15) 0.0079(11) 0.0087(11)
O3B 0.0227(12) 0.0285(13) 0.0238(12) 0.0073(10) 0.0097(10) 0.0095(11)
O21 0.0237(5) 0.0412(6) 0.0246(5) 0.0188(5) 0.0165(4) 0.0166(5)
O22 0.0177(5) 0.0664(9) 0.0231(5) 0.0229(6) 0.0089(4) 0.0143(5)
O23A 0.0186(6) 0.0463(8) 0.0411(8) 0.0366(7) 0.0165(5) 0.0197(6)
C27A 0.0126(8) 0.0134(8) 0.0233(10) 0.0079(8) 0.0088(8) 0.0061(7)
N1 0.0180(5) 0.0205(5) 0.0189(5) 0.0057(4) 0.0085(4) 0.0104(4)
N2 0.0148(5) 0.0194(5) 0.0224(5) 0.0087(4) 0.0085(4) 0.0063(4)
C1 0.0156(5) 0.0176(5) 0.0165(5) 0.0038(4) 0.0067(4) 0.0076(4)
C2 0.0192(6) 0.0230(6) 0.0176(5) 0.0085(5) 0.0086(5) 0.0109(5)
C3 0.0203(6) 0.0251(6) 0.0197(6) 0.0107(5) 0.0124(5) 0.0111(5)
C4 0.0183(6) 0.0239(6) 0.0197(6) 0.0095(5) 0.0107(5) 0.0121(5)
C5 0.0211(6) 0.0232(6) 0.0166(5) 0.0086(5) 0.0098(5) 0.0123(5)
C6 0.0197(6) 0.0236(6) 0.0171(5) 0.0076(5) 0.0100(5) 0.0111(5)
C8 0.0159(5) 0.0219(6) 0.0194(6) 0.0036(5) 0.0071(5) 0.0096(5)
C9 0.0279(7) 0.0196(6) 0.0306(7) 0.0101(5) 0.0174(6) 0.0146(5)
C10 0.0544(11) 0.0309(8) 0.0474(10) 0.0236(8) 0.0330(9) 0.0237(8)
C11 0.0325(8) 0.0369(9) 0.0502(11) 0.0148(8) 0.0216(8) 0.0251(7)
C12 0.0327(8) 0.0210(7) 0.0277(7) 0.0032(6) 0.0170(6) 0.0091(6)
C21 0.0159(5) 0.0171(5) 0.0245(6) 0.0096(5) 0.0114(5) 0.0080(4)
C22 0.0183(6) 0.0214(6) 0.0228(6) 0.0120(5) 0.0109(5) 0.0101(5)
C23 0.0182(6) 0.0181(6) 0.0192(5) 0.0076(4) 0.0112(5) 0.0074(5)
C24 0.0148(5) 0.0223(6) 0.0192(6) 0.0069(5) 0.0088(5) 0.0067(5)
C25 0.0157(6) 0.0266(6) 0.0171(6) 0.0078(5) 0.0066(5) 0.0064(5)
C26 0.0172(6) 0.0234(6) 0.0194(6) 0.0077(5) 0.0106(5) 0.0064(5)
C28 0.0155(6) 0.0232(6) 0.0340(7) 0.0148(6) 0.0118(5) 0.0090(5)
C29 0.0147(5) 0.0201(6) 0.0222(6) 0.0054(5) 0.0065(5) 0.0054(5)
C30 0.0247(7) 0.0215(7) 0.0380(8) 0.0125(6) 0.0097(6) 0.0060(6)
C31 0.0151(6) 0.0279(7) 0.0358(8) 0.0050(6) 0.0114(6) 0.0051(5)
C32 0.0297(8) 0.0344(8) 0.0224(7) 0.0053(6) 0.0089(6) 0.0119(7)
O1W 0.0334(7) 0.0624(9) 0.0751(10) 0.0550(9) 0.0357(7) 0.0293(7)
O2W 0.0485(9) 0.0979(15) 0.0385(8) 0.0103(9) 0.0221(7) 0.0442(10)
O3W 0.0450(15) 0.0390(14) 0.0212(11) 0.0097(10) -0.0002(10) 0.0004(12)

loop_
_atom_type_symbol
_atom_type_description
_atom_type_scat_dispersion_real
_atom_type_scat_dispersion_imag
_atom_type_scat_source
C C 0.0033 0.0016 'International Tables Vol C Tables 4.2.6.8 and 6.1.1.4'
H H 0.0000 0.0000 'International Tables Vol C Tables 4.2.6.8 and 6.1.1.4'
N N 0.0061 0.0033 'International Tables Vol C Tables 4.2.6.8 and 6.1.1.4'
O O 0.0106 0.0060 'International Tables Vol C Tables 4.2.6.8 and 6.1.1.4'
S S 0.1246 0.1234 'International Tables Vol C Tables 4.2.6.8 and 6.1.1.4'

loop_
_geom_angle_atom_site_label_1
_geom_angle_atom_site_label_2
_geom_angle_atom_site_label_3
_geom_angle
_geom_angle_publ_flag
O4SB S1 O3S 112.63(19) yes
O4SB S1 O1S 115.53(19) yes
O3S S1 O1S 110.36(7) yes
O4SB S1 O2SA 87.51(18) yes
O3S S1 O2SA 123.76(14) yes
O1S S1 O2SA 105.62(11) yes
O4SB S1 O2SB 110.8(2) yes
O3S S1 O2SB 96.92(16) yes
O1S S1 O2SB 109.02(11) yes
O2SA S1 O2SB 29.47(13) yes
O4SB S1 O4SA 18.46(18) yes
O3S S1 O4SA 107.44(17) yes
O1S S1 O4SA 103.24(15) yes
O2SA S1 O4SA 104.49(16) yes
O2SB S1 O4SA 129.18(19) yes
C3 O1 H1O 109(2) ?
C5 O2 H2O 109.9(16) ?
O3A C7A C8 105.2(4) yes
O3A C7A C1 111.8(4) yes
C8 C7A C1 109.6(3) yes
O3A C7A H7AA 110.0 ?
C8 C7A H7AA 110.0 ?
C1 C7A H7AA 110.0 ?
C7B O3B H3B 109.5 ?
O3B C7B C1 111.6(6) yes
O3B C7B C8 106.0(6) yes
C1 C7B C8 112.3(6) yes
O3B C7B H7BA 109.0 ?
C1 C7B H7BA 109.0 ?
C8 C7B H7BA 109.0 ?
C23 O21 H21O 109.3(19) ?
C25 O22 H22O 108.4(19) ?
C27A O23A H23O 118.4 ?
O23A C27A C21 113.10(16) yes
O23A C27A C28 104.77(18) yes
C21 C27A C28 109.17(14) yes
O23A C27A H27A 109.9 ?
C21 C27A H27A 109.9 ?
C28 C27A H27A 109.9 ?
C28 C27B O23B 119.9(10) yes
C28 C27B C21 112.5(7) yes
O23B C27B C21 108.2(8) yes
C28 C27B H27B 105.0 ?
O23B C27B H27B 105.0 ?
C21 C27B H27B 105.0 ?
C8 N1 C9 117.20(11) yes
C8 N1 H1N1 107.3(13) ?
C9 N1 H1N1 109.6(13) ?
C8 N1 H2N1 107.3(14) ?
C9 N1 H2N1 107.7(13) ?
H1N1 N1 H2N1 107.5(19) ?
C28 N2 C29 115.66(11) yes
C28 N2 H1N2 106.8(14) ?
C29 N2 H1N2 105.3(14) ?
C28 N2 H2N2 110.1(12) ?
C29 N2 H2N2 109.2(12) ?
H1N2 N2 H2N2 109.6(18) ?
C2 C1 C6 120.95(12) yes
C2 C1 C7B 115.9(4) yes
C6 C1 C7B 123.1(4) yes
C2 C1 C7A 122.6(3) yes
C6 C1 C7A 116.1(3) yes
C7B C1 C7A 9.4(4) yes
C1 C2 C3 118.58(12) yes
C1 C2 H2 121.0(11) ?
C3 C2 H2 120.3(11) ?
O1 C3 C4 120.31(12) yes
O1 C3 C2 118.11(12) yes
C4 C3 C2 121.57(12) yes
C3 C4 C5 118.82(12) yes
C3 C4 H4 120.3(12) ?
C5 C4 H4 120.9(12) ?
O2 C5 C4 121.52(12) yes
O2 C5 C6 117.60(11) yes
C4 C5 C6 120.88(12) yes
C5 C6 C1 119.14(12) yes
C5 C6 H6 120.3(11) ?
C1 C6 H6 120.6(11) ?
N1 C8 C7B 110.4(4) yes
N1 C8 C7A 108.6(2) yes
C7B C8 C7A 9.4(4) yes
N1 C8 H81 108.9(13) ?
C7B C8 H81 117.3(13) ?
C7A C8 H81 110.5(13) ?
N1 C8 H82 107.3(12) ?
C7B C8 H82 102.2(12) ?
C7A C8 H82 111.3(12) ?
H81 C8 H82 110.2(18) ?
C12 C9 N1 108.74(11) yes
C12 C9 C10 112.44(14) yes
N1 C9 C10 108.50(12) yes
C12 C9 C11 110.49(13) yes
N1 C9 C11 105.68(12) yes
C10 C9 C11 110.72(14) yes
C9 C10 H101 108.7(16) ?
C9 C10 H102 110.1(16) ?
H101 C10 H102 111(2) ?
C9 C10 H103 110.1(15) ?
H101 C10 H103 110(2) ?
H102 C10 H103 107(2) ?
C9 C11 H111 111.7(13) ?
C9 C11 H112 111.6(14) ?
H111 C11 H112 108.6(19) ?
C9 C11 H113 108.1(15) ?
H111 C11 H113 110(2) ?
H112 C11 H113 106(2) ?
C9 C12 H121 111.6(15) ?
C9 C12 H122 109.3(14) ?
H121 C12 H122 110(2) ?
C9 C12 H123 111.8(14) ?
H121 C12 H123 106(2) ?
H122 C12 H123 108(2) ?
C26 C21 C22 120.69(12) yes
C26 C21 C27A 117.31(13) yes
C22 C21 C27A 121.89(13) yes
C26 C21 C27B 124.5(5) yes
C22 C21 C27B 114.1(5) yes
C27A C21 C27B 14.0(4) yes
C21 C22 C23 118.77(12) yes
C21 C22 H22 121.0(13) ?
C23 C22 H22 120.3(13) ?
O21 C23 C24 116.49(11) yes
O21 C23 C22 122.29(12) yes
C24 C23 C22 121.22(12) yes
C23 C24 C25 119.19(12) yes
C23 C24 H24 123.3(12) ?
C25 C24 H24 117.4(12) ?
O22 C25 C26 118.20(12) yes
O22 C25 C24 121.00(12) yes
C26 C25 C24 120.79(12) yes
C25 C26 C21 119.34(12) yes
C25 C26 H26 119.7(12) ?
C21 C26 H26 120.9(12) ?
C27B C28 N2 112.4(5) yes
C27B C28 C27A 14.3(5) yes
N2 C28 C27A 112.10(12) yes
C27B C28 H281 95.4(13) ?
N2 C28 H281 108.5(13) ?
C27A C28 H281 108.5(13) ?
C27B C28 H282 120.3(15) ?
N2 C28 H282 109.0(14) ?
C27A C28 H282 108.8(14) ?
H281 C28 H282 110.0(18) ?
C30 C29 C32 112.00(13) yes
C30 C29 N2 109.34(11) yes
C32 C29 N2 109.12(12) yes
C30 C29 C31 109.59(13) yes
C32 C29 C31 110.51(13) yes
N2 C29 C31 106.10(11) yes
C29 C30 H301 112.6(15) ?
C29 C30 H302 108.9(13) ?
H301 C30 H302 110(2) ?
C29 C30 H303 112.3(13) ?
H301 C30 H303 107.3(19) ?
H302 C30 H303 105.9(19) ?
C29 C31 H311 112.8(13) ?
C29 C31 H312 113.4(13) ?
H311 C31 H312 107.1(18) ?
C29 C31 H313 109.5(13) ?
H311 C31 H313 106.3(18) ?
H312 C31 H313 107.5(18) ?
C29 C32 H321 111.3(14) ?
C29 C32 H322 109.0(14) ?
H321 C32 H322 112.9(19) ?
C29 C32 H323 110.8(15) ?
H321 C32 H323 102(2) ?
H322 C32 H323 111(2) ?
H11W O1W H12W 108(2) ?
H21W O2W H22W 143(3) ?
H31W O3W H32W 110(5) ?

loop_
_geom_bond_atom_site_label_1
_geom_bond_atom_site_label_2
_geom_bond_distance
_geom_bond_publ_flag
S1 O4SB 1.387(4) yes
S1 O3S 1.4454(14) yes
S1 O1S 1.4815(10) yes
S1 O2SA 1.501(2) yes
S1 O2SB 1.508(3) yes
S1 O4SA 1.559(4) yes
O1 C3 1.3748(16) yes
O1 H1O 0.75(3) ?
O2 C5 1.3604(16) yes
O2 H2O 0.86(3) ?
O3A C7A 1.439(6) yes
O3A H3O 0.8400 ?
C7A C8 1.532(6) yes
C7A C1 1.534(6) yes
C7A H7AA 1.0000 ?
O3B C7B 1.421(5) yes
O3B H3B 0.8400 ?
C7B C1 1.506(10) yes
C7B C8 1.513(10) yes
C7B H7BA 1.0000 ?
O21 C23 1.3702(15) yes
O21 H21O 0.83(3) ?
O22 C25 1.3660(17) yes
O22 H22O 0.77(3) ?
O23A C27A 1.425(3) yes
O23A H23O 1.0021 ?
C27A C21 1.521(2) yes
C27A C28 1.526(3) yes
C27A H27A 1.0000 ?
O23B C27B 1.426(5) yes
O23B H23B 0.8400 ?
C27B C28 1.373(13) yes
C27B C21 1.610(13) yes
C27B H27B 1.0000 ?
N1 C8 1.4929(16) yes
N1 C9 1.5222(17) yes
N1 H1N1 0.85(2) ?
N1 H2N1 0.92(2) ?
N2 C28 1.5050(17) yes
N2 C29 1.5255(17) yes
N2 H1N2 0.87(2) ?
N2 H2N2 0.88(2) ?
C1 C2 1.3903(18) yes
C1 C6 1.3950(18) yes
C2 C3 1.3970(18) yes
C2 H2 0.968(19) ?
C3 C4 1.3848(18) yes
C4 C5 1.3933(17) yes
C4 H4 0.99(2) ?
C5 C6 1.3936(17) yes
C6 H6 0.961(19) ?
C8 H81 0.98(2) ?
C8 H82 0.96(2) ?
C9 C12 1.521(2) yes
C9 C10 1.523(2) yes
C9 C11 1.525(2) yes
C10 H101 0.91(3) ?
C10 H102 0.95(3) ?
C10 H103 0.97(3) ?
C11 H111 0.96(2) ?
C11 H112 0.92(2) ?
C11 H113 0.94(2) ?
C12 H121 0.89(2) ?
C12 H122 0.96(2) ?
C12 H123 0.93(2) ?
C21 C26 1.3921(19) yes
C21 C22 1.3943(18) yes
C22 C23 1.3985(17) yes
C22 H22 0.95(2) ?
C23 C24 1.3819(18) yes
C24 C25 1.3919(18) yes
C24 H24 0.99(2) ?
C25 C26 1.3915(18) yes
C26 H26 0.99(2) ?
C28 H281 1.02(2) ?
C28 H282 0.95(2) ?
C29 C30 1.522(2) yes
C29 C32 1.523(2) yes
C29 C31 1.5264(19) yes
C30 H301 0.96(3) ?
C30 H302 0.97(2) ?
C30 H303 0.93(2) ?
C31 H311 0.97(2) ?
C31 H312 0.98(2) ?
C31 H313 0.99(2) ?
C32 H321 0.96(2) ?
C32 H322 1.03(3) ?
C32 H323 1.04(3) ?
O1W H11W 0.82(3) ?
O1W H12W 0.85(3) ?
O2W H21W 0.76(3) ?
O2W H22W 1.07(3) ?
O3W H31W 1.09(5) ?
O3W H32W 0.77(5) ?

loop_
_geom_hbond_atom_site_label_D
_geom_hbond_atom_site_label_H
_geom_hbond_atom_site_label_A
_geom_hbond_distance_DH
_geom_hbond_distance_HA
_geom_hbond_distance_DA
_geom_hbond_angle_DHA
_geom_hbond_site_symmetry_A
O1 H1O O2W 0.75(3) 1.98(3) 2.719(2) 167(3) .
O2 H2O O1S 0.86(3) 1.88(3) 2.7345(14) 173(2) .
O3A H3O O1S 0.84 1.95 2.7770(19) 167.2 2_766
O3B H3B O1S 0.84 1.98 2.788(3) 160.4 2_766
O21 H21O O1 0.83(3) 1.89(3) 2.6998(16) 165(3) 1_454
O22 H22O O2SA 0.77(3) 1.95(3) 2.707(3) 167(3) .
O23A H23O O2SA 1.00 1.68 2.679(3) 172.0 2_565
O23B H23B O2SB 0.84 1.90 2.586(11) 137.5 2_565
N1 H1N1 O4SA 0.85(2) 1.88(2) 2.727(4) 175.5(19) 1_655
N1 H2N1 O3W 0.92(2) 1.93(2) 2.823(3) 164(2) 1_655
N2 H1N2 O3S 0.87(2) 1.95(2) 2.8222(18) 175(2) 1_455
N2 H2N2 O1W 0.88(2) 2.02(2) 2.8660(17) 162.1(18) 2_565
O1W H11W O21 0.82(3) 2.04(3) 2.8531(17) 173(3) 2_665
O1W H12W O1S 0.85(3) 2.00(3) 2.8395(16) 170(3) .
O2W H21W O2SA 0.76(3) 2.34(3) 2.859(3) 126(3) 2_666
O2W H22W O4SA 1.07(3) 1.82(3) 2.861(4) 161(2) .
O3W H31W O2W 1.09(5) 1.51(5) 2.590(4) 170(5) .
O3W H32W O23A 0.77(5) 1.94(6) 2.676(3) 159(5) 1_656
